data_1564787
loop_
_publ_author_name
'Qiu, Shaotong'
'Gao, Xiang'
'Zhu, Shifa'

_publ_section_title
;
 Dirhodium(II)-Catalysed Cycloisomerization of Azaenyne: Rapid Assembly of
 Centrally and Axially Chiral Isoindazoles Frameworks
;
_journal_name_full 'Chemical Science'
_journal_paper_doi 10.1039/D1SC04961E
_journal_year 2021
_chemical_absolute_configuration ad
_chemical_formula_moiety 'C35 H25 Br N2 O5'
_chemical_formula_sum 'C35 H25 Br N2 O5'
_chemical_formula_weight 633.48
_space_group_crystal_system monoclinic
_space_group_IT_number 4
_space_group_name_Hall 'P 2yb'
_space_group_name_H-M_alt 'P 1 21 1'
_atom_sites_solution_hydrogens geom
_atom_sites_solution_primary dual
_audit_creation_date 2021-06-24
_audit_creation_method
;
Olex2 1.3-alpha
(compiled 2020.11.12 svn.r5f609507 for OlexSys, GUI svn.r6272)
;
_audit_update_record
;
2021-08-27 deposited with the CCDC.	2021-09-29 downloaded from the CCDC.
;
_cell_angle_alpha 90
_cell_angle_beta 92.747(2)
_cell_angle_gamma 90
_cell_formula_units_Z 2
_cell_length_a 7.00919(18)
_cell_length_b 14.8084(3)
_cell_length_c 13.4349(3)
_cell_measurement_reflns_used 8213
_cell_measurement_temperature 199.99(10)
_cell_measurement_theta_max 73.7070
_cell_measurement_theta_min 2.9390
_cell_volume 1392.87(6)
_computing_cell_refinement 'CrysAlisPro 1.171.38.43f (Rigaku OD, 2015)'
_computing_data_collection 'CrysAlisPro 1.171.38.43f (Rigaku OD, 2015)'
_computing_data_reduction 'CrysAlisPro 1.171.38.43f (Rigaku OD, 2015)'
_computing_molecular_graphics 'Olex2 1.3-alpha (Dolomanov et al., 2009)'
_computing_publication_material 'Olex2 1.3-alpha (Dolomanov et al., 2009)'
_computing_structure_refinement 'SHELXL 2018/3 (Sheldrick, 2015)'
_computing_structure_solution 'SHELXT  (Sheldrick, 2015)'
_diffrn_ambient_environment N~2~
_diffrn_ambient_temperature 199.99(10)
_diffrn_detector 'CCD plate'
_diffrn_detector_area_resol_mean 5.2684
_diffrn_detector_type AtlasS2
_diffrn_measured_fraction_theta_full 1.000
_diffrn_measured_fraction_theta_max 0.983
_diffrn_measurement_details
;
List of Runs (angles in degrees, time in seconds):

  # Type    Start    End  Width  t~exp~   \w     \q     \k     \f   Frames
#--------------------------------------------------------------------------
  1  \w    -61.00  30.00   1.00    1.00    --  -40.73  57.00-180.00   91
  2  \w    -94.00 -16.00   1.00    1.00    --  -40.73 -57.00 -60.00   78
  3  \w   -115.00  -8.00   1.00    1.00    --  -40.73 -77.00  60.00  107
  4  \w      1.00  70.00   1.00    1.00    --   40.73 -99.00 -90.00   69
  5  \w     23.00  50.00   1.00    1.00    --   40.73 -99.00-120.00   27
  6  \w     79.00 174.00   1.00    1.00    --  107.58  30.00  30.00   95
  7  \w     87.00 128.00   1.00    1.00    --  107.58 -45.00 150.00   41
  8  \w     85.00 140.00   1.00    1.00    --  107.58 -77.00 -90.00   55
  9  \w     36.00  84.00   1.00    1.00    --  107.58 -45.00 150.00   48
 10  \w     32.00 135.00   1.00    1.00    --  107.58 -77.00 120.00  103
 11  \w     81.00 178.00   1.00    1.00    --  107.58  61.00 -60.00   97
 12  \w     90.00 116.00   1.00    1.00    --  107.58  45.00 -90.00   26
 13  \w     43.00 108.00   1.00    1.00    --  107.58 -45.00   0.00   65
 14  \w     86.00 120.00   1.00    1.00    --  107.58-125.00 -90.00   34
 15  \w     25.00  77.00   1.00    1.00    --  107.58 -95.00 -30.00   52
 16  \w     67.00 120.00   1.00    1.00    --  107.58-125.00 120.00   53
 17  \w    135.00 161.00   1.00    1.00    --  107.58  45.00 -90.00   26
 18  \w     83.00 177.00   1.00    1.00    --  107.58  45.00-120.00   94
 19  \w     45.00  72.00   1.00    1.00    --  107.58 -77.00 -90.00   27
;
_diffrn_measurement_device 'four-circle diffractometer'
_diffrn_measurement_device_type 'SuperNova, Dual, Cu at zero, AtlasS2'
_diffrn_measurement_method '\w scans'
_diffrn_orient_matrix_type 'CrysAlisPro convention (1999,Acta A55,543-557)'
_diffrn_orient_matrix_UB_11 0.0747038000
_diffrn_orient_matrix_UB_12 -0.0267783000
_diffrn_orient_matrix_UB_13 0.1056935000
_diffrn_orient_matrix_UB_21 -0.0539964000
_diffrn_orient_matrix_UB_22 0.0941071000
_diffrn_orient_matrix_UB_23 0.0387255000
_diffrn_orient_matrix_UB_31 -0.1997467000
_diffrn_orient_matrix_UB_32 -0.0353638000
_diffrn_orient_matrix_UB_33 0.0227495000
_diffrn_radiation_monochromator mirror
_diffrn_radiation_probe x-ray
_diffrn_radiation_type 'Cu K\a'
_diffrn_radiation_wavelength 1.54184
_diffrn_reflns_av_R_equivalents 0.0250
_diffrn_reflns_av_unetI/netI 0.0335
_diffrn_reflns_Laue_measured_fraction_full 1.000
_diffrn_reflns_Laue_measured_fraction_max 0.983
_diffrn_reflns_limit_h_max 6
_diffrn_reflns_limit_h_min -8
_diffrn_reflns_limit_k_max 18
_diffrn_reflns_limit_k_min -18
_diffrn_reflns_limit_l_max 16
_diffrn_reflns_limit_l_min -16
_diffrn_reflns_number 10046
_diffrn_reflns_point_group_measured_fraction_full 0.999
_diffrn_reflns_point_group_measured_fraction_max 0.966
_diffrn_reflns_theta_full 67.684
_diffrn_reflns_theta_max 73.789
_diffrn_reflns_theta_min 3.293
_diffrn_source 'micro-focus sealed X-ray tube'
_diffrn_source_type 'SuperNova (Cu) X-ray Source'
_exptl_absorpt_coefficient_mu 2.416
_exptl_absorpt_correction_T_max 1.00000
_exptl_absorpt_correction_T_min 0.76077
_exptl_absorpt_correction_type multi-scan
_exptl_absorpt_process_details
;
CrysAlisPro 1.171.38.43f (Rigaku Oxford Diffraction, 2015)
Empirical absorption correction using spherical harmonics,
 implemented in SCALE3 ABSPACK scaling algorithm.
;
_exptl_crystal_colour colourless
_exptl_crystal_colour_primary colourless
_exptl_crystal_density_diffrn 1.510
_exptl_crystal_description block
_exptl_crystal_F_000 648
_exptl_crystal_size_max 0.12
_exptl_crystal_size_mid 0.1
_exptl_crystal_size_min 0.08
_refine_diff_density_max 0.203
_refine_diff_density_min -0.515
_refine_diff_density_rms 0.057
_refine_ls_abs_structure_details
;
 Flack x determined using 2442 quotients [(I+)-(I-)]/[(I+)+(I-)]
 (Parsons, Flack and Wagner, Acta Cryst. B69 (2013) 249-259).
;
_refine_ls_abs_structure_Flack -0.019(7)
_refine_ls_extinction_method none
_refine_ls_goodness_of_fit_ref 1.027
_refine_ls_hydrogen_treatment constr
_refine_ls_matrix_type full
_refine_ls_number_parameters 390
_refine_ls_number_reflns 5469
_refine_ls_number_restraints 1
_refine_ls_restrained_S_all 1.027
_refine_ls_R_factor_all 0.0281
_refine_ls_R_factor_gt 0.0273
_refine_ls_shift/su_max 0.002
_refine_ls_shift/su_mean 0.000
_refine_ls_structure_factor_coef Fsqd
_refine_ls_weighting_details 'w=1/[\s^2^(Fo^2^)+(0.0416P)^2^+0.1608P] where P=(Fo^2^+2Fc^2^)/3'
_refine_ls_weighting_scheme calc
_refine_ls_wR_factor_gt 0.0681
_refine_ls_wR_factor_ref 0.0685
_reflns_Friedel_coverage 0.890
_reflns_Friedel_fraction_full 0.998
_reflns_Friedel_fraction_max 0.948
_reflns_number_gt 5340
_reflns_number_total 5469
_reflns_threshold_expression 'I > 2\s(I)'
_cod_data_source_file d1sc04961e2.cif
_cod_data_source_block 68-3
_cod_original_cell_volume 1392.88(6)
_cod_database_code 1564787
_shelx_shelxl_version_number 2018/3
_shelx_space_group_comment
;
The symmetry employed for this shelxl refinement is uniquely defined
by the following loop, which should always be used as a source of
symmetry information in preference to the above space-group names.
They are only intended as comments.
;
_reflns_odcompleteness_completeness 100.00
_reflns_odcompleteness_iscentric 1
_reflns_odcompleteness_theta 66.97
_olex2_refinement_description
;
1. Fixed Uiso
 At 1.2 times of:
  All C(H) groups
 At 1.5 times of:
  All C(H,H,H) groups
2.a Ternary CH refined with riding coordinates:
 C8(H8), C19(H19)
2.b Aromatic/amide H refined with riding coordinates:
 C2(H2), C3(H3), C5(H5), C11(H11), C12(H12), C13(H13), C14(H14), C16(H16),
 C17(H17), C21(H21), C22(H22), C23(H23), C24(H24), C25(H25), C27(H27), C29(H29),
  C31(H31)
2.c Idealised Me refined as rotating group:
 C32(H32A,H32B,H32C), C35(H35A,H35B,H35C)
;
_olex2_submission_special_instructions 'No special instructions were received'
_oxdiff_exptl_absorpt_empirical_details
;
Empirical correction (ABSPACK) includes:
- Absorption correction using spherical harmonics
- Frame scaling
;
_oxdiff_exptl_absorpt_empirical_full_max 1.483
_oxdiff_exptl_absorpt_empirical_full_min 0.713

loop_
_space_group_symop_operation_xyz
'x, y, z'
'-x, y+1/2, -z'

loop_
_atom_site_label
_atom_site_type_symbol
_atom_site_fract_x
_atom_site_fract_y
_atom_site_fract_z
_atom_site_U_iso_or_equiv
_atom_site_adp_type
_atom_site_occupancy
_atom_site_site_symmetry_order
_atom_site_calc_flag
_atom_site_refinement_flags_posn
_atom_site_refinement_flags_adp
_atom_site_refinement_flags_occupancy
_atom_site_disorder_assembly
_atom_site_disorder_group
Br1 Br 0.06996(4) 0.22055(2) 1.07146(3) 0.03715(11) Uani 1 1 d . . . . .
O1 O 0.6619(3) 0.34877(13) 0.71314(15) 0.0246(4) Uani 1 1 d . . . . .
O2 O 0.1014(3) 0.40171(19) 0.4619(2) 0.0421(6) Uani 1 1 d . . . . .
O3 O 0.1655(3) 0.48988(17) 0.33203(17) 0.0349(5) Uani 1 1 d . . . . .
O4 O 0.9647(4) 0.65410(18) 0.43868(17) 0.0365(5) Uani 1 1 d . . . . .
O5 O 0.7276(4) 0.6768(2) 0.3233(2) 0.0553(8) Uani 1 1 d . . . . .
N1 N 0.1327(4) 0.58039(17) 0.7519(2) 0.0261(5) Uani 1 1 d . . . . .
N2 N 0.2700(3) 0.52069(15) 0.78635(18) 0.0204(4) Uani 1 1 d . . . . .
C1 C 0.2344(4) 0.64523(18) 0.7074(2) 0.0233(6) Uani 1 1 d . . . . .
C2 C 0.1640(4) 0.7229(2) 0.6559(2) 0.0306(6) Uani 1 1 d . . . . .
H2 H 0.033980 0.735585 0.650250 0.037 Uiso 1 1 calc R U . . .
C3 C 0.2947(5) 0.7784(2) 0.6148(2) 0.0334(7) Uani 1 1 d . . . . .
H3 H 0.251958 0.829203 0.579763 0.040 Uiso 1 1 calc R U . . .
C4 C 0.1126(4) 0.3133(2) 0.9775(2) 0.0253(6) Uani 1 1 d . . . . .
C5 C 0.5648(5) 0.68766(19) 0.6743(2) 0.0252(6) Uani 1 1 d . . . . .
H5 H 0.695631 0.677282 0.681367 0.030 Uiso 1 1 calc R U . . .
C6 C 0.4320(4) 0.62760(17) 0.7158(2) 0.0197(5) Uani 1 1 d . . . . .
C7 C 0.4521(4) 0.54554(18) 0.76705(19) 0.0185(5) Uani 1 1 d . . . . .
C8 C 0.6381(4) 0.49646(17) 0.7881(2) 0.0192(5) Uani 1 1 d . . . . .
H8 H 0.735470 0.540712 0.809746 0.023 Uiso 1 1 calc R U . . .
C9 C 0.6385(4) 0.42112(18) 0.8636(2) 0.0194(5) Uani 1 1 d . . . . .
C10 C 0.6156(4) 0.42387(19) 0.9669(2) 0.0212(5) Uani 1 1 d . . . . .
C11 C 0.6035(4) 0.5055(2) 1.0209(2) 0.0267(6) Uani 1 1 d . . . . .
H11 H 0.615873 0.560419 0.988288 0.032 Uiso 1 1 calc R U . . .
C12 C 0.5737(5) 0.5043(2) 1.1216(2) 0.0332(7) Uani 1 1 d . . . . .
H12 H 0.566115 0.558156 1.156769 0.040 Uiso 1 1 calc R U . . .
C13 C 0.5545(5) 0.4206(3) 1.1715(2) 0.0353(7) Uani 1 1 d . . . . .
H13 H 0.530770 0.419965 1.238980 0.042 Uiso 1 1 calc R U . . .
C14 C 0.5706(5) 0.3411(2) 1.1213(2) 0.0315(7) Uani 1 1 d . . . . .
H14 H 0.561690 0.286817 1.155633 0.038 Uiso 1 1 calc R U . . .
C15 C 0.6006(4) 0.3400(2) 1.0176(2) 0.0244(6) Uani 1 1 d . . . . .
C16 C 0.6151(4) 0.2579(2) 0.9641(2) 0.0269(6) Uani 1 1 d . . . . .
H16 H 0.607100 0.203492 0.998134 0.032 Uiso 1 1 calc R U . . .
C17 C 0.6406(4) 0.2565(2) 0.8632(2) 0.0257(6) Uani 1 1 d . . . . .
H17 H 0.651126 0.202502 0.828596 0.031 Uiso 1 1 calc R U . . .
C18 C 0.6500(4) 0.34025(18) 0.8147(2) 0.0213(5) Uani 1 1 d . . . . .
C19 C 0.7131(4) 0.44247(18) 0.6970(2) 0.0211(5) Uani 1 1 d . . . . .
H19 H 0.852804 0.446599 0.699893 0.025 Uiso 1 1 calc R U . . .
C20 C 0.2069(4) 0.44846(18) 0.8489(2) 0.0204(5) Uani 1 1 d . . . . .
C21 C 0.1470(4) 0.47067(19) 0.9427(2) 0.0258(6) Uani 1 1 d . . . . .
H21 H 0.139253 0.530849 0.961876 0.031 Uiso 1 1 calc R U . . .
C22 C 0.0988(4) 0.4027(2) 1.0075(2) 0.0288(6) Uani 1 1 d . . . . .
H22 H 0.057664 0.416709 1.070405 0.035 Uiso 1 1 calc R U . . .
C23 C 0.4940(5) 0.7607(2) 0.6241(2) 0.0305(6) Uani 1 1 d . . . . .
H23 H 0.578068 0.800218 0.595012 0.037 Uiso 1 1 calc R U . . .
C24 C 0.1631(4) 0.2910(2) 0.8819(2) 0.0264(6) Uani 1 1 d . . . . .
H24 H 0.165651 0.230974 0.861661 0.032 Uiso 1 1 calc R U . . .
C25 C 0.2096(4) 0.35975(19) 0.8169(2) 0.0234(6) Uani 1 1 d . . . . .
H25 H 0.242443 0.346163 0.752336 0.028 Uiso 1 1 calc R U . . .
C26 C 0.6413(4) 0.47366(18) 0.5952(2) 0.0209(5) Uani 1 1 d . . . . .
C27 C 0.4622(4) 0.44871(19) 0.5557(2) 0.0231(6) Uani 1 1 d . . . . .
H27 H 0.388722 0.407489 0.589356 0.028 Uiso 1 1 calc R U . . .
C28 C 0.3928(4) 0.48562(19) 0.4654(2) 0.0232(5) Uani 1 1 d . . . . .
C29 C 0.5004(5) 0.5486(2) 0.4160(2) 0.0259(6) Uani 1 1 d . . . . .
H29 H 0.452205 0.574531 0.356935 0.031 Uiso 1 1 calc R U . . .
C30 C 0.6803(4) 0.57275(19) 0.4550(2) 0.0254(6) Uani 1 1 d . . . . .
C31 C 0.7521(4) 0.5344(2) 0.5442(2) 0.0235(5) Uani 1 1 d . . . . .
H31 H 0.873885 0.549448 0.569334 0.028 Uiso 1 1 calc R U . . .
C32 C 1.0803(5) 0.7185(3) 0.3865(2) 0.0413(7) Uani 1 1 d . . . . .
H32A H 1.080443 0.702647 0.317254 0.062 Uiso 1 1 calc R U . . .
H32B H 1.208820 0.717371 0.414681 0.062 Uiso 1 1 calc R U . . .
H32C H 1.028168 0.778006 0.393240 0.062 Uiso 1 1 calc R U . . .
C33 C 0.7893(5) 0.6403(2) 0.3983(2) 0.0319(7) Uani 1 1 d . . . . .
C34 C 0.2037(5) 0.4544(2) 0.4224(2) 0.0277(6) Uani 1 1 d . . . . .
C35 C -0.0092(5) 0.4606(3) 0.2811(3) 0.0413(8) Uani 1 1 d . . . . .
H35A H -0.034612 0.497661 0.223275 0.062 Uiso 1 1 calc R U . . .
H35B H -0.112709 0.465967 0.324951 0.062 Uiso 1 1 calc R U . . .
H35C H 0.003354 0.398795 0.260952 0.062 Uiso 1 1 calc R U . . .

loop_
_atom_site_aniso_label
_atom_site_aniso_U_11
_atom_site_aniso_U_22
_atom_site_aniso_U_33
_atom_site_aniso_U_23
_atom_site_aniso_U_13
_atom_site_aniso_U_12
Br1 0.03415(16) 0.03713(17) 0.04037(18) 0.01902(15) 0.00392(12) -0.00101(15)
O1 0.0308(11) 0.0208(9) 0.0229(10) 0.0014(7) 0.0073(8) 0.0032(8)
O2 0.0322(12) 0.0517(14) 0.0419(14) 0.0068(11) -0.0031(10) -0.0135(11)
O3 0.0327(12) 0.0460(13) 0.0253(11) 0.0002(10) -0.0050(9) -0.0035(10)
O4 0.0369(12) 0.0422(13) 0.0304(12) 0.0109(9) 0.0033(10) -0.0148(10)
O5 0.0567(17) 0.0660(18) 0.0419(15) 0.0316(14) -0.0099(13) -0.0221(14)
N1 0.0219(12) 0.0257(11) 0.0304(13) 0.0037(10) -0.0009(10) 0.0026(9)
N2 0.0192(11) 0.0188(10) 0.0231(11) 0.0029(8) 0.0019(9) -0.0012(8)
C1 0.0266(14) 0.0217(13) 0.0215(13) -0.0002(10) 0.0001(11) 0.0026(11)
C2 0.0307(13) 0.0277(12) 0.0329(14) 0.0038(15) -0.0025(11) 0.0069(16)
C3 0.0452(19) 0.0236(14) 0.0310(16) 0.0074(12) -0.0010(13) 0.0032(13)
C4 0.0203(13) 0.0274(13) 0.0285(15) 0.0064(11) 0.0023(11) 0.0000(11)
C5 0.0302(15) 0.0228(12) 0.0231(14) 0.0002(10) 0.0048(11) -0.0029(11)
C6 0.0240(13) 0.0181(11) 0.0173(12) -0.0001(10) 0.0029(10) 0.0003(10)
C7 0.0190(13) 0.0196(11) 0.0173(12) -0.0005(9) 0.0028(10) 0.0008(10)
C8 0.0199(13) 0.0198(11) 0.0180(12) 0.0005(10) 0.0006(10) -0.0015(10)
C9 0.0171(12) 0.0209(12) 0.0203(12) 0.0029(10) 0.0024(10) 0.0010(10)
C10 0.0188(12) 0.0237(12) 0.0211(13) 0.0040(10) -0.0009(10) 0.0017(10)
C11 0.0306(15) 0.0272(14) 0.0221(14) 0.0009(11) -0.0008(12) 0.0030(11)
C12 0.0379(17) 0.0387(17) 0.0227(15) -0.0024(12) -0.0010(13) 0.0047(13)
C13 0.0409(18) 0.0464(18) 0.0185(14) 0.0035(13) 0.0007(13) 0.0028(15)
C14 0.0306(16) 0.0387(17) 0.0253(15) 0.0117(12) 0.0010(12) 0.0012(13)
C15 0.0217(13) 0.0271(14) 0.0244(14) 0.0063(11) 0.0007(11) 0.0005(11)
C16 0.0255(14) 0.0242(12) 0.0312(15) 0.0093(11) 0.0030(11) 0.0005(11)
C17 0.0270(15) 0.0199(11) 0.0303(15) 0.0021(11) 0.0041(12) 0.0017(11)
C18 0.0186(12) 0.0230(13) 0.0226(13) 0.0023(10) 0.0035(10) 0.0009(10)
C19 0.0193(13) 0.0227(13) 0.0216(13) 0.0035(10) 0.0044(10) -0.0003(10)
C20 0.0163(12) 0.0213(12) 0.0239(13) 0.0035(10) 0.0022(10) -0.0012(10)
C21 0.0296(15) 0.0224(13) 0.0258(14) 0.0008(11) 0.0056(11) 0.0030(11)
C22 0.0303(15) 0.0329(15) 0.0240(14) 0.0034(12) 0.0101(12) 0.0021(12)
C23 0.0430(18) 0.0227(13) 0.0265(15) 0.0041(11) 0.0084(13) -0.0023(13)
C24 0.0245(14) 0.0227(12) 0.0320(15) -0.0005(11) 0.0016(12) -0.0012(11)
C25 0.0214(13) 0.0251(13) 0.0238(14) -0.0022(11) 0.0033(11) -0.0023(11)
C26 0.0237(13) 0.0210(12) 0.0184(13) -0.0002(10) 0.0046(10) 0.0030(10)
C27 0.0262(15) 0.0228(12) 0.0209(13) -0.0005(10) 0.0061(11) -0.0018(11)
C28 0.0232(14) 0.0250(13) 0.0214(13) -0.0034(11) 0.0013(11) 0.0011(11)
C29 0.0325(15) 0.0268(13) 0.0184(13) -0.0005(10) 0.0022(11) 0.0000(12)
C30 0.0290(15) 0.0260(13) 0.0217(13) 0.0015(11) 0.0055(11) -0.0022(11)
C31 0.0234(14) 0.0252(13) 0.0223(13) -0.0024(11) 0.0050(11) -0.0024(11)
C32 0.0432(17) 0.0451(17) 0.0364(16) 0.0096(17) 0.0084(13) -0.0199(19)
C33 0.0352(17) 0.0337(16) 0.0271(15) 0.0055(12) 0.0042(13) -0.0060(13)
C34 0.0282(15) 0.0297(14) 0.0252(14) -0.0048(12) 0.0022(12) 0.0026(12)
C35 0.0355(18) 0.057(2) 0.0308(17) -0.0063(15) -0.0075(14) -0.0028(16)

loop_
_atom_type_symbol
_atom_type_description
_atom_type_scat_dispersion_real
_atom_type_scat_dispersion_imag
_atom_type_scat_source
C C 0.0181 0.0091 'International Tables Vol C Tables 4.2.6.8 and 6.1.1.4'
H H 0.0000 0.0000 'International Tables Vol C Tables 4.2.6.8 and 6.1.1.4'
Br Br -0.6763 1.2805 'International Tables Vol C Tables 4.2.6.8 and 6.1.1.4'
N N 0.0311 0.0180 'International Tables Vol C Tables 4.2.6.8 and 6.1.1.4'
O O 0.0492 0.0322 'International Tables Vol C Tables 4.2.6.8 and 6.1.1.4'

loop_
_geom_angle_atom_site_label_1
_geom_angle_atom_site_label_2
_geom_angle_atom_site_label_3
_geom_angle
_geom_angle_site_symmetry_1
_geom_angle_site_symmetry_3
_geom_angle_publ_flag
C18 O1 C19 105.3(2) . . ?
C34 O3 C35 116.2(3) . . ?
C33 O4 C32 115.4(3) . . ?
C1 N1 N2 103.3(2) . . ?
N1 N2 C20 116.4(2) . . ?
C7 N2 N1 114.2(2) . . ?
C7 N2 C20 128.8(2) . . ?
N1 C1 C2 127.8(3) . . ?
N1 C1 C6 111.7(2) . . ?
C6 C1 C2 120.5(3) . . ?
C1 C2 H2 121.3 . . ?
C3 C2 C1 117.4(3) . . ?
C3 C2 H2 121.3 . . ?
C2 C3 H3 119.0 . . ?
C2 C3 C23 122.0(3) . . ?
C23 C3 H3 119.0 . . ?
C22 C4 Br1 118.8(2) . . ?
C22 C4 C24 121.3(3) . . ?
C24 C4 Br1 119.9(2) . . ?
C6 C5 H5 121.2 . . ?
C23 C5 H5 121.2 . . ?
C23 C5 C6 117.6(3) . . ?
C1 C6 C5 120.9(3) . . ?
C7 C6 C1 106.0(2) . . ?
C7 C6 C5 133.1(3) . . ?
N2 C7 C6 104.7(2) . . ?
N2 C7 C8 130.0(2) . . ?
C6 C7 C8 125.2(2) . . ?
C7 C8 H8 108.5 . . ?
C7 C8 C19 114.6(2) . . ?
C9 C8 C7 117.2(2) . . ?
C9 C8 H8 108.5 . . ?
C9 C8 C19 99.1(2) . . ?
C19 C8 H8 108.5 . . ?
C10 C9 C8 130.3(2) . . ?
C18 C9 C8 108.8(2) . . ?
C18 C9 C10 120.7(3) . . ?
C9 C10 C11 122.9(3) . . ?
C9 C10 C15 117.5(3) . . ?
C11 C10 C15 119.5(3) . . ?
C10 C11 H11 119.8 . . ?
C12 C11 C10 120.5(3) . . ?
C12 C11 H11 119.8 . . ?
C11 C12 H12 120.1 . . ?
C11 C12 C13 119.8(3) . . ?
C13 C12 H12 120.1 . . ?
C12 C13 H13 119.7 . . ?
C14 C13 C12 120.6(3) . . ?
C14 C13 H13 119.7 . . ?
C13 C14 H14 119.5 . . ?
C13 C14 C15 121.0(3) . . ?
C15 C14 H14 119.5 . . ?
C14 C15 C10 118.5(3) . . ?
C16 C15 C10 119.7(3) . . ?
C16 C15 C14 121.7(3) . . ?
C15 C16 H16 119.0 . . ?
C17 C16 C15 121.9(3) . . ?
C17 C16 H16 119.0 . . ?
C16 C17 H17 121.5 . . ?
C16 C17 C18 117.1(3) . . ?
C18 C17 H17 121.5 . . ?
O1 C18 C17 123.2(3) . . ?
C9 C18 O1 113.7(2) . . ?
C9 C18 C17 123.0(3) . . ?
O1 C19 C8 105.9(2) . . ?
O1 C19 H19 107.9 . . ?
O1 C19 C26 110.8(2) . . ?
C8 C19 H19 107.9 . . ?
C26 C19 C8 116.2(2) . . ?
C26 C19 H19 107.9 . . ?
C21 C20 N2 117.9(2) . . ?
C25 C20 N2 120.9(3) . . ?
C25 C20 C21 121.2(3) . . ?
C20 C21 H21 120.2 . . ?
C22 C21 C20 119.5(3) . . ?
C22 C21 H21 120.2 . . ?
C4 C22 H22 120.3 . . ?
C21 C22 C4 119.3(3) . . ?
C21 C22 H22 120.3 . . ?
C3 C23 H23 119.1 . . ?
C5 C23 C3 121.7(3) . . ?
C5 C23 H23 119.1 . . ?
C4 C24 H24 120.5 . . ?
C4 C24 C25 119.0(3) . . ?
C25 C24 H24 120.5 . . ?
C20 C25 C24 119.5(3) . . ?
C20 C25 H25 120.2 . . ?
C24 C25 H25 120.2 . . ?
C27 C26 C19 121.4(3) . . ?
C27 C26 C31 120.0(3) . . ?
C31 C26 C19 118.4(3) . . ?
C26 C27 H27 120.0 . . ?
C26 C27 C28 119.9(3) . . ?
C28 C27 H27 120.0 . . ?
C27 C28 C34 118.8(3) . . ?
C29 C28 C27 120.2(3) . . ?
C29 C28 C34 121.0(3) . . ?
C28 C29 H29 120.1 . . ?
C28 C29 C30 119.8(3) . . ?
C30 C29 H29 120.1 . . ?
C29 C30 C31 120.1(3) . . ?
C29 C30 C33 117.3(3) . . ?
C31 C30 C33 122.6(3) . . ?
C26 C31 C30 119.9(3) . . ?
C26 C31 H31 120.0 . . ?
C30 C31 H31 120.0 . . ?
O4 C32 H32A 109.5 . . ?
O4 C32 H32B 109.5 . . ?
O4 C32 H32C 109.5 . . ?
H32A C32 H32B 109.5 . . ?
H32A C32 H32C 109.5 . . ?
H32B C32 H32C 109.5 . . ?
O4 C33 C30 112.3(3) . . ?
O5 C33 O4 123.9(3) . . ?
O5 C33 C30 123.8(3) . . ?
O2 C34 O3 123.9(3) . . ?
O2 C34 C28 124.6(3) . . ?
O3 C34 C28 111.4(3) . . ?
O3 C35 H35A 109.5 . . ?
O3 C35 H35B 109.5 . . ?
O3 C35 H35C 109.5 . . ?
H35A C35 H35B 109.5 . . ?
H35A C35 H35C 109.5 . . ?
H35B C35 H35C 109.5 . . ?

loop_
_geom_bond_atom_site_label_1
_geom_bond_atom_site_label_2
_geom_bond_distance
_geom_bond_site_symmetry_2
_geom_bond_publ_flag
Br1 C4 1.898(3) . ?
O1 C18 1.377(3) . ?
O1 C19 1.452(3) . ?
O2 C34 1.201(4) . ?
O3 C34 1.338(4) . ?
O3 C35 1.440(4) . ?
O4 C32 1.453(4) . ?
O4 C33 1.335(4) . ?
O5 C33 1.206(4) . ?
N1 N2 1.371(3) . ?
N1 C1 1.353(4) . ?
N2 C7 1.365(3) . ?
N2 C20 1.443(3) . ?
C1 C2 1.419(4) . ?
C1 C6 1.408(4) . ?
C2 H2 0.9300 . ?
C2 C3 1.366(5) . ?
C3 H3 0.9300 . ?
C3 C23 1.421(5) . ?
C4 C22 1.388(4) . ?
C4 C24 1.389(4) . ?
C5 H5 0.9300 . ?
C5 C6 1.420(4) . ?
C5 C23 1.356(4) . ?
C6 C7 1.401(4) . ?
C7 C8 1.508(4) . ?
C8 H8 0.9800 . ?
C8 C9 1.507(4) . ?
C8 C19 1.574(4) . ?
C9 C10 1.406(4) . ?
C9 C18 1.370(4) . ?
C10 C11 1.414(4) . ?
C10 C15 1.424(4) . ?
C11 H11 0.9300 . ?
C11 C12 1.379(5) . ?
C12 H12 0.9300 . ?
C12 C13 1.417(5) . ?
C13 H13 0.9300 . ?
C13 C14 1.364(5) . ?
C14 H14 0.9300 . ?
C14 C15 1.419(4) . ?
C15 C16 1.418(4) . ?
C16 H16 0.9300 . ?
C16 C17 1.376(5) . ?
C17 H17 0.9300 . ?
C17 C18 1.403(4) . ?
C19 H19 0.9800 . ?
C19 C26 1.507(4) . ?
C20 C21 1.386(4) . ?
C20 C25 1.383(4) . ?
C21 H21 0.9300 . ?
C21 C22 1.383(4) . ?
C22 H22 0.9300 . ?
C23 H23 0.9300 . ?
C24 H24 0.9300 . ?
C24 C25 1.390(4) . ?
C25 H25 0.9300 . ?
C26 C27 1.389(4) . ?
C26 C31 1.390(4) . ?
C27 H27 0.9300 . ?
C27 C28 1.397(4) . ?
C28 C29 1.389(4) . ?
C28 C34 1.493(4) . ?
C29 H29 0.9300 . ?
C29 C30 1.389(4) . ?
C30 C31 1.397(4) . ?
C30 C33 1.490(4) . ?
C31 H31 0.9300 . ?
C32 H32A 0.9600 . ?
C32 H32B 0.9600 . ?
C32 H32C 0.9600 . ?
C35 H35A 0.9600 . ?
C35 H35B 0.9600 . ?
C35 H35C 0.9600 . ?

loop_
_geom_torsion_atom_site_label_1
_geom_torsion_atom_site_label_2
_geom_torsion_atom_site_label_3
_geom_torsion_atom_site_label_4
_geom_torsion
_geom_torsion_site_symmetry_1
_geom_torsion_site_symmetry_2
_geom_torsion_site_symmetry_3
_geom_torsion_site_symmetry_4
_geom_torsion_publ_flag
Br1 C4 C22 C21 174.0(2) . . . . ?
Br1 C4 C24 C25 -174.5(2) . . . . ?
O1 C19 C26 C27 40.4(3) . . . . ?
O1 C19 C26 C31 -144.7(2) . . . . ?
N1 N2 C7 C6 -0.2(3) . . . . ?
N1 N2 C7 C8 -176.7(3) . . . . ?
N1 N2 C20 C21 -68.3(3) . . . . ?
N1 N2 C20 C25 112.9(3) . . . . ?
N1 C1 C2 C3 -178.6(3) . . . . ?
N1 C1 C6 C5 -179.8(3) . . . . ?
N1 C1 C6 C7 1.3(3) . . . . ?
N2 N1 C1 C2 177.8(3) . . . . ?
N2 N1 C1 C6 -1.4(3) . . . . ?
N2 C7 C8 C9 -17.8(4) . . . . ?
N2 C7 C8 C19 97.7(3) . . . . ?
N2 C20 C21 C22 -175.3(3) . . . . ?
N2 C20 C25 C24 174.7(3) . . . . ?
C1 N1 N2 C7 1.0(3) . . . . ?
C1 N1 N2 C20 172.6(2) . . . . ?
C1 C2 C3 C23 -1.0(5) . . . . ?
C1 C6 C7 N2 -0.6(3) . . . . ?
C1 C6 C7 C8 176.1(2) . . . . ?
C2 C1 C6 C5 1.0(4) . . . . ?
C2 C1 C6 C7 -178.0(3) . . . . ?
C2 C3 C23 C5 0.0(5) . . . . ?
C4 C24 C25 C20 0.7(4) . . . . ?
C5 C6 C7 N2 -179.4(3) . . . . ?
C5 C6 C7 C8 -2.7(5) . . . . ?
C6 C1 C2 C3 0.5(4) . . . . ?
C6 C5 C23 C3 1.5(4) . . . . ?
C6 C7 C8 C9 166.4(2) . . . . ?
C6 C7 C8 C19 -78.1(3) . . . . ?
C7 N2 C20 C21 101.9(3) . . . . ?
C7 N2 C20 C25 -76.9(4) . . . . ?
C7 C8 C9 C10 -67.3(4) . . . . ?
C7 C8 C9 C18 107.6(3) . . . . ?
C7 C8 C19 O1 -100.3(2) . . . . ?
C7 C8 C19 C26 23.1(3) . . . . ?
C8 C9 C10 C11 -5.9(5) . . . . ?
C8 C9 C10 C15 172.9(3) . . . . ?
C8 C9 C18 O1 1.2(3) . . . . ?
C8 C9 C18 C17 -175.6(3) . . . . ?
C8 C19 C26 C27 -80.5(3) . . . . ?
C8 C19 C26 C31 94.4(3) . . . . ?
C9 C8 C19 O1 25.3(2) . . . . ?
C9 C8 C19 C26 148.7(2) . . . . ?
C9 C10 C11 C12 177.5(3) . . . . ?
C9 C10 C15 C14 -177.8(3) . . . . ?
C9 C10 C15 C16 2.0(4) . . . . ?
C10 C9 C18 O1 176.7(2) . . . . ?
C10 C9 C18 C17 -0.2(4) . . . . ?
C10 C11 C12 C13 -0.1(5) . . . . ?
C10 C15 C16 C17 -1.0(4) . . . . ?
C11 C10 C15 C14 1.1(4) . . . . ?
C11 C10 C15 C16 -179.2(3) . . . . ?
C11 C12 C13 C14 1.8(5) . . . . ?
C12 C13 C14 C15 -2.1(5) . . . . ?
C13 C14 C15 C10 0.6(5) . . . . ?
C13 C14 C15 C16 -179.2(3) . . . . ?
C14 C15 C16 C17 178.8(3) . . . . ?
C15 C10 C11 C12 -1.3(5) . . . . ?
C15 C16 C17 C18 -0.6(4) . . . . ?
C16 C17 C18 O1 -175.4(3) . . . . ?
C16 C17 C18 C9 1.2(4) . . . . ?
C18 O1 C19 C8 -25.8(3) . . . . ?
C18 O1 C19 C26 -152.6(2) . . . . ?
C18 C9 C10 C11 179.8(3) . . . . ?
C18 C9 C10 C15 -1.4(4) . . . . ?
C19 O1 C18 C9 16.1(3) . . . . ?
C19 O1 C18 C17 -167.1(3) . . . . ?
C19 C8 C9 C10 168.9(3) . . . . ?
C19 C8 C9 C18 -16.2(3) . . . . ?
C19 C26 C27 C28 173.9(2) . . . . ?
C19 C26 C31 C30 -172.6(3) . . . . ?
C20 N2 C7 C6 -170.6(3) . . . . ?
C20 N2 C7 C8 13.0(5) . . . . ?
C20 C21 C22 C4 0.4(5) . . . . ?
C21 C20 C25 C24 -4.1(4) . . . . ?
C22 C4 C24 C25 3.2(4) . . . . ?
C23 C5 C6 C1 -1.9(4) . . . . ?
C23 C5 C6 C7 176.7(3) . . . . ?
C24 C4 C22 C21 -3.8(5) . . . . ?
C25 C20 C21 C22 3.5(4) . . . . ?
C26 C27 C28 C29 -1.3(4) . . . . ?
C26 C27 C28 C34 177.2(3) . . . . ?
C27 C26 C31 C30 2.3(4) . . . . ?
C27 C28 C29 C30 2.0(4) . . . . ?
C27 C28 C34 O2 3.1(5) . . . . ?
C27 C28 C34 O3 -174.4(3) . . . . ?
C28 C29 C30 C31 -0.5(4) . . . . ?
C28 C29 C30 C33 179.7(3) . . . . ?
C29 C28 C34 O2 -178.3(3) . . . . ?
C29 C28 C34 O3 4.1(4) . . . . ?
C29 C30 C31 C26 -1.6(4) . . . . ?
C29 C30 C33 O4 -175.8(3) . . . . ?
C29 C30 C33 O5 2.7(5) . . . . ?
C31 C26 C27 C28 -0.9(4) . . . . ?
C31 C30 C33 O4 4.4(4) . . . . ?
C31 C30 C33 O5 -177.1(4) . . . . ?
C32 O4 C33 O5 0.8(5) . . . . ?
C32 O4 C33 C30 179.3(3) . . . . ?
C33 C30 C31 C26 178.1(3) . . . . ?
C34 C28 C29 C30 -176.5(3) . . . . ?
C35 O3 C34 O2 -0.7(5) . . . . ?
C35 O3 C34 C28 176.8(3) . . . . ?
